data_4117412
loop_
_publ_author_name
'Dinesh G. Patel'
'Fude Feng'
'Yu-ya Ohnishi'
'Khalil A. Abboud'
'So Hirata'
'Kirk S. Schanze'
'John R. Reynolds'

_publ_section_title
;
 It Takes More Than an Imine: The Role of the Central Atom on the
 Electron-Accepting Ability of Benzotriazole and Benzothiadiazole
 Oligomers
;
_journal_name_full 'Journal of the American Chemical Society'
_journal_page_first 2599
_journal_page_last 2612
_journal_paper_doi 10.1021/ja207978v
_journal_volume 134
_journal_year 2012
_chemical_formula_sum 'C20 H17 N5 O2 S3'
_chemical_formula_weight 455.57
_chemical_name_systematic
; 
 ? 
;
_space_group_IT_number 15
_symmetry_cell_setting monoclinic
_symmetry_space_group_name_Hall '-C 2yc'
_symmetry_space_group_name_H-M 'C 1 2/c 1'
_atom_sites_solution_hydrogens geom
_atom_sites_solution_primary direct
_atom_sites_solution_secondary difmap
_audit_creation_method SHELXL-97
_audit_update_record
;
2010-11-23 # Formatted by publCIF
;
_cell_angle_alpha 90.00
_cell_angle_beta 115.138(1)
_cell_angle_gamma 90.00
_cell_formula_units_Z 8
_cell_length_a 38.7295(19)
_cell_length_b 5.4682(3)
_cell_length_c 20.4124(10)
_cell_measurement_reflns_used 266
_cell_measurement_temperature 100(2)
_cell_measurement_theta_max 28.0
_cell_measurement_theta_min 2.0
_cell_volume 3913.5(3)
_computing_cell_refinement 'Bruker APEX2'
_computing_data_collection 'Bruker APEX2 (Bruker, 2008)'
_computing_data_reduction 'Bruker SAINT (Bruker, 2008)'
_computing_molecular_graphics 'Bruker SHELXTL'
_computing_publication_material 'Bruker SHELXTL'
_computing_structure_refinement 'Bruker SHELXTL'
_computing_structure_solution 'Bruker SHELXTL (Bruker, 2008)'
_diffrn_ambient_temperature 100(2)
_diffrn_measured_fraction_theta_full 1.000
_diffrn_measured_fraction_theta_max 1.000
_diffrn_measurement_device_type 'Bruker APEX-II CCD'
_diffrn_measurement_method '\w scans'
_diffrn_radiation_monochromator graphite
_diffrn_radiation_source 'fine-focus sealed tube'
_diffrn_radiation_type MoK\a
_diffrn_radiation_wavelength 0.71073
_diffrn_reflns_av_R_equivalents 0.0426
_diffrn_reflns_av_sigmaI/netI 0.0264
_diffrn_reflns_limit_h_max 50
_diffrn_reflns_limit_h_min -50
_diffrn_reflns_limit_k_max 7
_diffrn_reflns_limit_k_min -7
_diffrn_reflns_limit_l_max 26
_diffrn_reflns_limit_l_min -26
_diffrn_reflns_number 42860
_diffrn_reflns_theta_full 27.50
_diffrn_reflns_theta_max 27.50
_diffrn_reflns_theta_min 2.01
_exptl_absorpt_coefficient_mu 0.409
_exptl_absorpt_correction_T_max 0.9854
_exptl_absorpt_correction_T_min 0.8490
_exptl_absorpt_correction_type numerical
_exptl_absorpt_process_details 'based on measured indexed crystal faces, Bruker SHELXTL  v6.14 (Bruker 2008)'
_exptl_crystal_colour brown
_exptl_crystal_density_diffrn 1.546
_exptl_crystal_description needles
_exptl_crystal_F_000 1888
_exptl_crystal_size_max 0.41
_exptl_crystal_size_mid 0.06
_exptl_crystal_size_min 0.04
_refine_diff_density_max 0.421
_refine_diff_density_min -0.383
_refine_diff_density_rms 0.050
_refine_ls_extinction_method none
_refine_ls_goodness_of_fit_ref 1.020
_refine_ls_hydrogen_treatment constr
_refine_ls_matrix_type full
_refine_ls_number_parameters 270
_refine_ls_number_reflns 4486
_refine_ls_number_restraints 0
_refine_ls_restrained_S_all 1.020
_refine_ls_R_factor_all 0.0411
_refine_ls_R_factor_gt 0.0295
_refine_ls_shift/su_max 0.001
_refine_ls_shift/su_mean 0.000
_refine_ls_structure_factor_coef Fsqd
_refine_ls_weighting_details 'calc w=1/[\s^2^(Fo^2^)+(0.0435P)^2^+1.3260P] where P=(Fo^2^+2Fc^2^)/3'
_refine_ls_weighting_scheme calc
_refine_ls_wR_factor_gt 0.0748
_refine_ls_wR_factor_ref 0.0790
_reflns_number_gt 3578
_reflns_number_total 4486
_reflns_threshold_expression I>2\s(I)
_cod_data_source_file ja207978v_si_001.cif
_cod_data_source_block pat03
_cod_database_code 4117412

loop_
_symmetry_equiv_pos_as_xyz
'x, y, z'
'-x, y, -z+1/2'
'x+1/2, y+1/2, z'
'-x+1/2, y+1/2, -z+1/2'
'-x, -y, -z'
'x, -y, z-1/2'
'-x+1/2, -y+1/2, -z'
'x+1/2, -y+1/2, z-1/2'

loop_
_atom_site_label
_atom_site_type_symbol
_atom_site_fract_x
_atom_site_fract_y
_atom_site_fract_z
_atom_site_U_iso_or_equiv
_atom_site_adp_type
_atom_site_occupancy
_atom_site_symmetry_multiplicity
_atom_site_calc_flag
_atom_site_refinement_flags
_atom_site_disorder_assembly
_atom_site_disorder_group
S1 S 0.040375(11) 0.06390(7) 0.355436(19) 0.01854(10) Uani 1 1 d . . .
S2 S 0.113281(19) -0.54081(11) 0.34456(2) 0.01771(14) Uani 0.8719(18) 1 d P A 1
S2' S 0.14828(14) -0.8211(9) 0.4711(2) 0.01771(14) Uani 0.1281(18) 1 d P A 2
S3 S 0.06611(2) 0.00946(14) 0.68052(3) 0.01504(16) Uani 0.6558(14) 1 d P B 1
S3' S 0.02802(5) 0.2814(3) 0.54985(9) 0.01504(16) Uani 0.3442(14) 1 d P B 2
O1 O 0.21652(3) -0.69612(18) 0.81449(5) 0.0177(2) Uani 1 1 d . . .
O2 O 0.19329(3) -0.33693(19) 0.75661(6) 0.0214(2) Uani 1 1 d . . .
N1 N 0.04120(3) 0.1025(2) 0.43372(6) 0.0170(3) Uani 1 1 d . . .
N2 N 0.06724(3) -0.1702(2) 0.36779(6) 0.0177(3) Uani 1 1 d . . .
N3 N 0.13569(3) -0.6276(2) 0.59303(6) 0.0162(3) Uani 1 1 d . . .
N4 N 0.13244(3) -0.5722(2) 0.65354(6) 0.0152(2) Uani 1 1 d . . .
N5 N 0.11057(3) -0.3857(2) 0.65289(6) 0.0159(3) Uani 1 1 d . . .
C1 C 0.06398(4) -0.0765(3) 0.47715(8) 0.0152(3) Uani 1 1 d . . .
C2 C 0.07940(4) -0.2351(3) 0.43866(7) 0.0156(3) Uani 1 1 d . . .
C3 C 0.10475(4) -0.4309(3) 0.47150(8) 0.0153(3) Uani 1 1 d . A .
C4 C 0.11270(4) -0.4580(3) 0.54521(8) 0.0152(3) Uani 1 1 d . . .
C5 C 0.09698(4) -0.3053(3) 0.58299(7) 0.0154(3) Uani 1 1 d . . .
C6 C 0.07182(4) -0.1080(3) 0.55122(7) 0.0149(3) Uani 1 1 d . B .
C7 C 0.12096(4) -0.5874(3) 0.43397(7) 0.0162(3) Uani 1 1 d . . .
C8 C 0.14352(8) -0.7923(5) 0.46078(16) 0.0253(8) Uiso 0.8719(18) 1 d P A 1
H8A H 0.1512 -0.8508 0.5088 0.030 Uiso 0.8719(18) 1 calc PR A 1
C8' C 0.1170(7) -0.546(4) 0.3644(11) 0.0253(8) Uiso 0.1281(18) 1 d P A 2
H8'A H 0.1044 -0.4120 0.3338 0.030 Uiso 0.1281(18) 1 calc PR A 2
C9 C 0.15416(4) -0.9081(3) 0.40878(9) 0.0225(3) Uani 1 1 d . . .
H9A H 0.1694 -1.0513 0.4179 0.027 Uiso 0.8719(18) 1 calc PR A 1
H9B H 0.1685 -1.0531 0.4132 0.027 Uiso 0.1281(18) 1 calc PR A 2
C10 C 0.13959(4) -0.7859(3) 0.34495(8) 0.0232(3) Uani 1 1 d . A .
H10A H 0.1438 -0.8342 0.3043 0.028 Uiso 0.8719(18) 1 calc PR A 1
H10B H 0.1414 -0.8233 0.3011 0.028 Uiso 0.1281(18) 1 calc PR A 2
C11 C 0.05621(4) 0.0476(3) 0.58973(8) 0.0153(3) Uani 1 1 d . . .
C12 C 0.03208(11) 0.2535(7) 0.5644(2) 0.0225(10) Uiso 0.6558(14) 1 d P B 1
H12A H 0.0224 0.3109 0.5159 0.027 Uiso 0.6558(14) 1 calc PR B 1
C12' C 0.0636(2) 0.0236(15) 0.6616(4) 0.0225(10) Uiso 0.3442(14) 1 d P B 2
H12B H 0.0790 -0.0994 0.6936 0.027 Uiso 0.3442(14) 1 calc PR B 2
C13 C 0.02356(4) 0.3681(3) 0.61980(9) 0.0223(3) Uani 1 1 d . . .
H13A H 0.0079 0.5083 0.6132 0.027 Uiso 0.6558(14) 1 calc PR B 1
H13B H 0.0084 0.5070 0.6178 0.027 Uiso 0.3442(14) 1 calc PR B 2
C14 C 0.04147(5) 0.2432(3) 0.68234(9) 0.0282(4) Uani 1 1 d . B .
H14A H 0.0396 0.2915 0.7254 0.034 Uiso 0.6558(14) 1 calc PR B 1
H14B H 0.0412 0.2756 0.7279 0.034 Uiso 0.3442(14) 1 calc PR B 2
C15 C 0.15525(4) -0.7024(3) 0.72009(7) 0.0168(3) Uani 1 1 d . . .
H15A H 0.1628 -0.8639 0.7085 0.020 Uiso 1 1 calc R . .
H15B H 0.1400 -0.7296 0.7481 0.020 Uiso 1 1 calc R . .
C16 C 0.19075(4) -0.5530(3) 0.76507(7) 0.0158(3) Uani 1 1 d . . .
C17 C 0.25252(4) -0.5866(3) 0.87016(8) 0.0180(3) Uani 1 1 d . . .
C18 C 0.24165(5) -0.4289(3) 0.91973(8) 0.0227(3) Uiso 1 1 d . . .
H18A H 0.2279 -0.5287 0.9409 0.034 Uiso 1 1 calc R . .
H18B H 0.2252 -0.2947 0.8918 0.034 Uiso 1 1 calc R . .
H18C H 0.2648 -0.3617 0.9585 0.034 Uiso 1 1 calc R . .
C19 C 0.27394(4) -0.4490(3) 0.83464(8) 0.0217(3) Uani 1 1 d . . .
H19A H 0.2591 -0.3056 0.8093 0.033 Uiso 1 1 calc R . .
H19B H 0.2778 -0.5563 0.7999 0.033 Uiso 1 1 calc R . .
H19C H 0.2987 -0.3961 0.8717 0.033 Uiso 1 1 calc R . .
C20 C 0.27509(5) -0.8096(3) 0.90964(9) 0.0318(4) Uani 1 1 d . . .
H20A H 0.2610 -0.8973 0.9324 0.048 Uiso 1 1 calc R . .
H20B H 0.2999 -0.7579 0.9469 0.048 Uiso 1 1 calc R . .
H20C H 0.2790 -0.9178 0.8751 0.048 Uiso 1 1 calc R . .

loop_
_atom_site_aniso_label
_atom_site_aniso_U_11
_atom_site_aniso_U_22
_atom_site_aniso_U_33
_atom_site_aniso_U_23
_atom_site_aniso_U_13
_atom_site_aniso_U_12
S1 0.0196(2) 0.02229(19) 0.01325(18) 0.00116(14) 0.00646(15) 0.00018(14)
S2 0.0233(3) 0.0204(2) 0.0121(3) -0.0008(2) 0.0101(2) -0.00047(18)
S2' 0.0233(3) 0.0204(2) 0.0121(3) -0.0008(2) 0.0101(2) -0.00047(18)
S3 0.0145(3) 0.0188(3) 0.0118(3) -0.0002(3) 0.0055(3) 0.0013(2)
S3' 0.0145(3) 0.0188(3) 0.0118(3) -0.0002(3) 0.0055(3) 0.0013(2)
O1 0.0182(5) 0.0172(5) 0.0135(5) -0.0005(4) 0.0026(4) -0.0017(4)
O2 0.0204(6) 0.0186(5) 0.0221(6) 0.0035(4) 0.0060(5) -0.0025(4)
N1 0.0173(6) 0.0204(6) 0.0126(6) -0.0007(5) 0.0058(5) -0.0028(5)
N2 0.0168(6) 0.0227(6) 0.0130(6) -0.0004(5) 0.0057(5) -0.0016(5)
N3 0.0155(6) 0.0213(6) 0.0114(6) -0.0018(5) 0.0053(5) -0.0033(5)
N4 0.0148(6) 0.0196(6) 0.0110(6) -0.0007(5) 0.0055(5) -0.0021(5)
N5 0.0149(6) 0.0191(6) 0.0136(6) -0.0005(5) 0.0060(5) -0.0017(5)
C1 0.0130(7) 0.0178(7) 0.0151(7) -0.0022(5) 0.0063(6) -0.0031(5)
C2 0.0143(7) 0.0200(7) 0.0124(7) -0.0022(5) 0.0056(6) -0.0044(5)
C3 0.0131(7) 0.0184(7) 0.0143(7) -0.0023(5) 0.0057(6) -0.0032(5)
C4 0.0126(7) 0.0179(7) 0.0150(7) -0.0021(5) 0.0058(6) -0.0029(5)
C5 0.0138(7) 0.0206(7) 0.0123(7) -0.0030(5) 0.0059(6) -0.0046(6)
C6 0.0121(7) 0.0187(7) 0.0137(7) -0.0018(5) 0.0052(6) -0.0037(5)
C7 0.0149(7) 0.0218(7) 0.0115(7) -0.0026(5) 0.0052(6) -0.0042(6)
C9 0.0171(8) 0.0226(8) 0.0255(8) -0.0064(6) 0.0067(7) -0.0002(6)
C10 0.0227(8) 0.0305(8) 0.0205(8) -0.0086(6) 0.0131(7) -0.0082(7)
C11 0.0138(7) 0.0188(7) 0.0130(7) -0.0018(5) 0.0053(6) -0.0036(5)
C13 0.0193(8) 0.0182(7) 0.0309(9) -0.0049(6) 0.0122(7) -0.0004(6)
C14 0.0287(9) 0.0404(10) 0.0177(8) -0.0086(7) 0.0120(7) -0.0178(7)
C15 0.0177(7) 0.0193(7) 0.0122(7) 0.0021(5) 0.0052(6) -0.0018(6)
C16 0.0170(7) 0.0204(7) 0.0117(7) -0.0003(5) 0.0077(6) -0.0005(6)
C17 0.0178(7) 0.0187(7) 0.0127(7) -0.0028(5) 0.0019(6) -0.0020(6)
C19 0.0171(8) 0.0292(8) 0.0181(7) -0.0061(6) 0.0066(6) -0.0037(6)
C20 0.0322(9) 0.0220(8) 0.0263(9) 0.0013(7) -0.0020(7) 0.0019(7)

loop_
_atom_type_symbol
_atom_type_description
_atom_type_scat_dispersion_real
_atom_type_scat_dispersion_imag
_atom_type_scat_source
C C 0.0033 0.0016 'International Tables Vol C Tables 4.2.6.8 and 6.1.1.4'
H H 0.0000 0.0000 'International Tables Vol C Tables 4.2.6.8 and 6.1.1.4'
N N 0.0061 0.0033 'International Tables Vol C Tables 4.2.6.8 and 6.1.1.4'
O O 0.0106 0.0060 'International Tables Vol C Tables 4.2.6.8 and 6.1.1.4'
S S 0.1246 0.1234 'International Tables Vol C Tables 4.2.6.8 and 6.1.1.4'

loop_
_geom_angle_atom_site_label_1
_geom_angle_atom_site_label_2
_geom_angle_atom_site_label_3
_geom_angle
N1 S1 N2 102.27(6)
C10 S2 C7 92.59(8)
C9 S2' C7 99.3(3)
C14 S3 C11 93.74(8)
C13 S3' C11 95.15(12)
C16 O1 C17 119.74(11)
C1 N1 S1 106.74(10)
C2 N2 S1 106.47(10)
N4 N3 C4 102.65(11)
N5 N4 N3 118.67(11)
N5 N4 C15 121.30(11)
N3 N4 C15 119.81(12)
N4 N5 C5 102.69(11)
N1 C1 C6 124.49(13)
N1 C1 C2 112.14(12)
C6 C1 C2 123.37(13)
N2 C2 C3 123.83(13)
N2 C2 C1 112.38(12)
C3 C2 C1 123.77(13)
C4 C3 C2 112.23(12)
C4 C3 C7 123.52(13)
C2 C3 C7 124.26(13)
N3 C4 C3 127.90(13)
N3 C4 C5 107.90(12)
C3 C4 C5 124.19(13)
N5 C5 C6 127.54(13)
N5 C5 C4 108.09(12)
C6 C5 C4 124.37(13)
C5 C6 C1 112.03(12)
C5 C6 C11 124.26(13)
C1 C6 C11 123.71(13)
C8' C7 C8 108.5(10)
C8' C7 C3 124.(1)
C8 C7 C3 127.52(17)
C8' C7 S2' 112.(1)
C8 C7 S2' 4.0(3)
C3 C7 S2' 123.86(18)
C8' C7 S2 3.3(10)
C8 C7 S2 109.36(15)
C3 C7 S2 123.11(11)
S2' C7 S2 113.03(17)
C7 C8 C9 113.3(2)
C7 C8 H8A 123.4
C9 C8 H8A 123.4
C7 C8' C10 105.4(14)
C7 C8' H8'A 127.3
C10 C8' H8'A 127.3
C10 C9 C8 111.09(17)
C10 C9 S2' 121.3(2)
C8 C9 S2' 10.4(3)
C10 C9 H9A 124.5
C8 C9 H9A 124.5
S2' C9 H9A 114.2
C10 C9 H9B 119.3
C8 C9 H9B 129.5
S2' C9 H9B 119.3
H9A C9 H9B 5.4
C9 C10 S2 113.66(12)
C9 C10 C8' 101.5(7)
S2 C10 C8' 12.4(7)
C9 C10 H10A 123.2
S2 C10 H10A 123.2
C8' C10 H10A 135.2
C9 C10 H10B 129.2
S2 C10 H10B 117.1
C8' C10 H10B 129.2
H10A C10 H10B 6.5
C12' C11 C12 105.8(4)
C12' C11 C6 125.1(4)
C12 C11 C6 129.09(19)
C12' C11 S3' 113.2(4)
C12 C11 S3' 7.37(18)
C6 C11 S3' 121.72(12)
C12' C11 S3 1.6(4)
C12 C11 S3 107.34(17)
C6 C11 S3 123.56(11)
S3' C11 S3 114.71(10)
C11 C12 C13 113.1(3)
C11 C12 H12A 123.4
C13 C12 H12A 123.4
C11 C12' C14 108.2(5)
C11 C12' H12B 125.9
C14 C12' H12B 125.9
C14 C13 C12 108.9(2)
C14 C13 S3' 119.49(14)
C12 C13 S3' 10.62(17)
C14 C13 H13A 125.6
C12 C13 H13A 125.6
S3' C13 H13A 114.9
C14 C13 H13B 120.3
C12 C13 H13B 130.9
S3' C13 H13B 120.3
H13A C13 H13B 5.3
C13 C14 S3 116.89(13)
C13 C14 C12' 104.0(3)
S3 C14 C12' 12.9(3)
C13 C14 H14A 121.6
S3 C14 H14A 121.6
C12' C14 H14A 134.4
C13 C14 H14B 128.0
S3 C14 H14B 115.1
C12' C14 H14B 128.0
H14A C14 H14B 6.4
N4 C15 C16 109.56(11)
N4 C15 H15A 109.8
C16 C15 H15A 109.8
N4 C15 H15B 109.8
C16 C15 H15B 109.8
H15A C15 H15B 108.2
O2 C16 O1 127.23(13)
O2 C16 C15 123.13(13)
O1 C16 C15 109.59(12)
O1 C17 C19 110.97(11)
O1 C17 C20 102.80(11)
C19 C17 C20 110.17(13)
O1 C17 C18 107.46(12)
C19 C17 C18 113.63(13)
C20 C17 C18 111.25(13)
C17 C18 H18A 109.5
C17 C18 H18B 109.5
H18A C18 H18B 109.5
C17 C18 H18C 109.5
H18A C18 H18C 109.5
H18B C18 H18C 109.5
C17 C19 H19A 109.5
C17 C19 H19B 109.5
H19A C19 H19B 109.5
C17 C19 H19C 109.5
H19A C19 H19C 109.5
H19B C19 H19C 109.5
C17 C20 H20A 109.5
C17 C20 H20B 109.5
H20A C20 H20B 109.5
C17 C20 H20C 109.5
H20A C20 H20C 109.5
H20B C20 H20C 109.5

loop_
_geom_bond_atom_site_label_1
_geom_bond_atom_site_label_2
_geom_bond_distance
S1 N1 1.5987(12)
S1 N2 1.6008(13)
S2 C10 1.6815(17)
S2 C7 1.7387(14)
S2' C9 1.463(5)
S2' C7 1.626(5)
S3 C14 1.605(2)
S3 C11 1.7381(15)
S3' C13 1.582(2)
S3' C11 1.654(2)
O1 C16 1.3306(17)
O1 C17 1.4994(17)
O2 C16 1.2043(17)
N1 C1 1.3628(18)
N2 C2 1.3644(18)
N3 N4 1.3286(16)
N3 C4 1.3666(18)
N4 N5 1.3222(16)
N4 C15 1.4536(17)
N5 C5 1.3668(18)
C1 C6 1.4204(19)
C1 C2 1.4579(19)
C2 C3 1.414(2)
C3 C4 1.4097(19)
C3 C7 1.4564(19)
C4 C5 1.4357(19)
C5 C6 1.413(2)
C6 C11 1.453(2)
C7 C8' 1.38(2)
C7 C8 1.383(3)
C8 C9 1.438(3)
C8 H8A 0.9500
C8' C10 1.72(2)
C8' H8'A 0.9500
C9 C10 1.356(2)
C9 H9A 0.9500
C9 H9B 0.9500
C10 H10A 0.9500
C10 H10B 0.9500
C11 C12' 1.376(7)
C11 C12 1.414(4)
C12 C13 1.449(4)
C12 H12A 0.9500
C12' C14 1.633(8)
C12' H12B 0.9500
C13 C14 1.351(2)
C13 H13A 0.9500
C13 H13B 0.9500
C14 H14A 0.9500
C14 H14B 0.9500
C15 C16 1.5259(19)
C15 H15A 0.9900
C15 H15B 0.9900
C17 C19 1.513(2)
C17 C20 1.518(2)
C17 C18 1.519(2)
C18 H18A 0.9800
C18 H18B 0.9800
C18 H18C 0.9800
C19 H19A 0.9800
C19 H19B 0.9800
C19 H19C 0.9800
C20 H20A 0.9800
C20 H20B 0.9800
C20 H20C 0.9800
